data_1507652
loop_
_publ_author_name
'Kang, Sung Ok'
'Vukovic, Sinisa'
'Custelcean, Radu'
'Hay, Benjamin P.'

_publ_section_title
;
 Cyclic Imide Dioximes: Formation and Hydrolytic Stability
;
_journal_issue 19
_journal_name_full 'Industrial &amp; Engineering Chemistry Research'
_journal_page_first 6619
_journal_paper_doi 10.1021/ie300492z
_journal_volume 51
_journal_year 2012
_chemical_formula_sum 'C5 H9 N3 O2'
_chemical_formula_weight 143.15
_chemical_name_systematic
; 
 ? 
;
_space_group_IT_number 55
_symmetry_cell_setting orthorhombic
_symmetry_space_group_name_Hall '-P 2 2ab'
_symmetry_space_group_name_H-M 'P b a m'
_atom_sites_solution_hydrogens difmap
_atom_sites_solution_primary direct
_atom_sites_solution_secondary difmap
_audit_creation_method SHELXTL
_cell_angle_alpha 90.00
_cell_angle_beta 90.00
_cell_angle_gamma 90.00
_cell_formula_units_Z 8
_cell_length_a 14.1588(4)
_cell_length_b 7.1036(2)
_cell_length_c 13.5770(4)
_cell_measurement_reflns_used 4464
_cell_measurement_temperature 100(2)
_cell_measurement_theta_max 68.91
_cell_measurement_theta_min 6.23
_cell_volume 1365.55(7)
_computing_cell_refinement 'Bruker SAINT'
_computing_data_collection 'Bruker APEX2'
_computing_data_reduction 'Bruker SAINT'
_computing_molecular_graphics 'Bruker SHELXTL'
_computing_publication_material 'Bruker SHELXTL'
_computing_structure_refinement 'Bruker SHELXTL'
_computing_structure_solution 'Bruker SHELXTL'
_diffrn_ambient_temperature 100(2)
_diffrn_measured_fraction_theta_full 0.984
_diffrn_measured_fraction_theta_max 0.984
_diffrn_measurement_device_type 'Bruker APEX-II CCD'
_diffrn_measurement_method '\f and \w scans'
_diffrn_radiation_monochromator 'Helios multilayer x-ray optics'
_diffrn_radiation_source 'Bruker MicroStar microfocus rotating anode'
_diffrn_radiation_type CuK\a
_diffrn_radiation_wavelength 1.54178
_diffrn_reflns_av_R_equivalents 0.0163
_diffrn_reflns_av_sigmaI/netI 0.0105
_diffrn_reflns_limit_h_max 12
_diffrn_reflns_limit_h_min -17
_diffrn_reflns_limit_k_max 8
_diffrn_reflns_limit_k_min -8
_diffrn_reflns_limit_l_max 16
_diffrn_reflns_limit_l_min -13
_diffrn_reflns_number 8598
_diffrn_reflns_theta_full 69.33
_diffrn_reflns_theta_max 69.33
_diffrn_reflns_theta_min 3.25
_exptl_absorpt_coefficient_mu 0.927
_exptl_absorpt_correction_T_max 0.7532
_exptl_absorpt_correction_T_min 0.6653
_exptl_absorpt_correction_type multi-scan
_exptl_crystal_colour colourless
_exptl_crystal_density_diffrn 1.393
_exptl_crystal_density_method 'not measured'
_exptl_crystal_description 'Rectangular parallelepiped'
_exptl_crystal_F_000 608
_exptl_crystal_size_max 0.13
_exptl_crystal_size_mid 0.08
_exptl_crystal_size_min 0.03
_refine_diff_density_max 0.415
_refine_diff_density_min -0.219
_refine_diff_density_rms 0.045
_refine_ls_extinction_method none
_refine_ls_goodness_of_fit_ref 1.163
_refine_ls_hydrogen_treatment refall
_refine_ls_matrix_type full
_refine_ls_number_parameters 139
_refine_ls_number_reflns 1323
_refine_ls_number_restraints 0
_refine_ls_restrained_S_all 1.163
_refine_ls_R_factor_all 0.0426
_refine_ls_R_factor_gt 0.0402
_refine_ls_shift/su_max 0.000
_refine_ls_shift/su_mean 0.000
_refine_ls_structure_factor_coef Fsqd
_refine_ls_weighting_details 'calc w=1/[\s^2^(Fo^2^)+(0.0507P)^2^+0.9271P] where P=(Fo^2^+2Fc^2^)/3'
_refine_ls_weighting_scheme calc
_refine_ls_wR_factor_gt 0.1122
_refine_ls_wR_factor_ref 0.1135
_reflns_number_gt 1217
_reflns_number_total 1323
_reflns_threshold_expression >2sigma(I)
_cod_data_source_file ie300492z_si_001.cif
_cod_data_source_block q24b
_cod_depositor_comments
;
The following automatic conversions were performed:

'_symmetry_cell_setting' value 'Orthorhombic' changed to
'orthorhombic' according to
/home/saulius/struct/CIF-dictionaries/cif_core.dic dictionary named
'cif_core.dic' version 2.4.1 from 2010-06-29.

Automatic conversion script
Id: cif_fix_values 1715 2011-07-08 13:25:40Z adriana 
;
_cod_original_sg_symbol_H-M Pbam
_cod_database_code 1507652

loop_
_symmetry_equiv_pos_as_xyz
'x, y, z'
'-x, -y, z'
'-x+1/2, y+1/2, -z'
'x+1/2, -y+1/2, -z'
'-x, -y, -z'
'x, y, -z'
'x-1/2, -y-1/2, z'
'-x-1/2, y-1/2, z'

loop_
_atom_site_label
_atom_site_type_symbol
_atom_site_fract_x
_atom_site_fract_y
_atom_site_fract_z
_atom_site_U_iso_or_equiv
_atom_site_adp_type
_atom_site_occupancy
_atom_site_symmetry_multiplicity
_atom_site_calc_flag
_atom_site_refinement_flags
O1 O 0.59452(8) 0.31614(17) 0.15408(8) 0.0244(3) Uani 1 1 d .
H2O H 0.6062(18) 0.389(4) 0.211(2) 0.061(8) Uiso 1 1 d .
N1 N 0.50063(15) 0.2416(3) 0.0000 0.0194(4) Uani 1 2 d S
H2N H 0.556(2) 0.292(4) 0.0000 0.033(8) Uiso 1 2 d S
N2 N 0.49923(10) 0.26089(19) 0.17063(9) 0.0220(3) Uani 1 1 d .
C1 C 0.45698(12) 0.2248(2) 0.09011(10) 0.0185(4) Uani 1 1 d .
C2 C 0.35516(12) 0.1625(2) 0.09181(12) 0.0233(4) Uani 1 1 d .
H2A H 0.3527(15) 0.025(3) 0.0933(13) 0.029(5) Uiso 1 1 d .
H2B H 0.3262(16) 0.206(3) 0.1527(16) 0.033(5) Uiso 1 1 d .
C3 C 0.30453(17) 0.2339(3) 0.0000 0.0242(5) Uani 1 2 d S
H3A H 0.304(2) 0.367(4) 0.0000 0.027(7) Uiso 1 2 d S
H3B H 0.240(2) 0.190(4) 0.0000 0.028(7) Uiso 1 2 d S
O11 O 0.59148(9) 0.69299(16) 0.65406(8) 0.0238(3) Uani 1 1 d .
H12O H 0.5574(18) 0.722(3) 0.706(2) 0.045(7) Uiso 1 1 d .
N11 N 0.62347(13) 0.5029(3) 0.5000 0.0190(4) Uani 1 2 d S
H12N H 0.602(2) 0.617(5) 0.5000 0.032(8) Uiso 1 2 d S
N12 N 0.61686(10) 0.5023(2) 0.67115(10) 0.0225(3) Uani 1 1 d .
C11 C 0.63311(11) 0.4164(2) 0.59002(10) 0.0193(4) Uani 1 1 d .
C12 C 0.66390(13) 0.2146(2) 0.59196(12) 0.0242(4) Uani 1 1 d .
H12A H 0.6403(15) 0.159(3) 0.6515(16) 0.032(5) Uiso 1 1 d .
H12B H 0.7304(16) 0.210(3) 0.5926(14) 0.030(5) Uiso 1 1 d .
C13 C 0.62955(18) 0.1118(4) 0.5000 0.0278(6) Uani 1 2 d S
H13A H 0.6496(19) -0.014(4) 0.5000 0.019(6) Uiso 1 2 d S
H13B H 0.558(2) 0.107(4) 0.5000 0.028(7) Uiso 1 2 d S

loop_
_atom_site_aniso_label
_atom_site_aniso_U_11
_atom_site_aniso_U_22
_atom_site_aniso_U_33
_atom_site_aniso_U_23
_atom_site_aniso_U_13
_atom_site_aniso_U_12
O1 0.0239(6) 0.0315(7) 0.0178(6) -0.0052(5) 0.0004(4) -0.0024(5)
N1 0.0208(9) 0.0231(10) 0.0142(9) 0.000 0.000 -0.0015(8)
N2 0.0239(7) 0.0253(7) 0.0169(7) -0.0022(5) 0.0035(5) -0.0003(6)
C1 0.0244(8) 0.0161(8) 0.0150(8) -0.0008(6) 0.0032(6) 0.0031(6)
C2 0.0256(8) 0.0226(9) 0.0217(9) -0.0022(6) 0.0052(6) -0.0016(7)
C3 0.0214(12) 0.0204(12) 0.0308(13) 0.000 0.000 0.0007(10)
O11 0.0321(7) 0.0227(6) 0.0165(6) 0.0003(4) 0.0050(5) 0.0019(5)
N11 0.0226(10) 0.0193(9) 0.0151(9) 0.000 0.000 0.0014(8)
N12 0.0267(7) 0.0232(7) 0.0178(7) 0.0032(6) 0.0027(5) 0.0014(6)
C11 0.0177(7) 0.0240(8) 0.0161(8) 0.0030(6) 0.0013(5) -0.0015(6)
C12 0.0275(9) 0.0246(9) 0.0204(9) 0.0054(6) 0.0023(6) 0.0030(7)
C13 0.0301(13) 0.0204(12) 0.0327(13) 0.000 0.000 0.0000(10)

loop_
_atom_type_symbol
_atom_type_description
_atom_type_scat_dispersion_real
_atom_type_scat_dispersion_imag
_atom_type_scat_source
C C 0.0181 0.0091 'International Tables Vol C Tables 4.2.6.8 and 6.1.1.4'
H H 0.0000 0.0000 'International Tables Vol C Tables 4.2.6.8 and 6.1.1.4'
N N 0.0311 0.0180 'International Tables Vol C Tables 4.2.6.8 and 6.1.1.4'
O O 0.0492 0.0322 'International Tables Vol C Tables 4.2.6.8 and 6.1.1.4'

loop_
_geom_angle_atom_site_label_1
_geom_angle_atom_site_label_2
_geom_angle_atom_site_label_3
_geom_angle
_geom_angle_site_symmetry_1
_geom_angle_site_symmetry_3
N2 O1 H2O 100.9(16) . .
C1 N1 C1 125.5(2) 6 .
C1 N1 H2N 116.4(3) 6 .
C1 N1 H2N 116.4(3) . .
C1 N2 O1 111.45(12) . .
N2 C1 N1 122.37(16) . .
N2 C1 C2 119.69(13) . .
N1 C1 C2 117.94(14) . .
C1 C2 C3 109.82(14) . .
C1 C2 H2A 109.2(13) . .
C3 C2 H2A 109.4(11) . .
C1 C2 H2B 108.8(13) . .
C3 C2 H2B 113.1(13) . .
H2A C2 H2B 106.4(17) . .
C2 C3 C2 109.67(19) 6 .
C2 C3 H3A 109.5(9) 6 .
C2 C3 H3A 109.5(9) . .
C2 C3 H3B 109.8(9) 6 .
C2 C3 H3B 109.8(9) . .
H3A C3 H3B 108(2) . .
N12 O11 H12O 103.4(16) . .
C11 N11 C11 125.5(2) . 6_556
C11 N11 H12N 116.97(18) . .
C11 N11 H12N 116.97(18) 6_556 .
C11 N12 O11 111.09(12) . .
N12 C11 N11 122.24(16) . .
N12 C11 C12 119.57(13) . .
N11 C11 C12 118.19(14) . .
C11 C12 C13 110.54(15) . .
C11 C12 H12A 107.9(13) . .
C13 C12 H12A 112.4(13) . .
C11 C12 H12B 108.8(13) . .
C13 C12 H12B 108.1(12) . .
H12A C12 H12B 109.2(18) . .
C12 C13 C12 109.8(2) . 6_556
C12 C13 H13A 111.1(8) . .
C12 C13 H13A 111.1(8) 6_556 .
C12 C13 H13B 109.6(8) . .
C12 C13 H13B 109.6(8) 6_556 .
H13A C13 H13B 106(2) . .

loop_
_geom_bond_atom_site_label_1
_geom_bond_atom_site_label_2
_geom_bond_distance
_geom_bond_site_symmetry_2
O1 N2 1.4229(18) .
O1 H2O 0.94(3) .
N1 C1 1.3758(18) 6
N1 C1 1.3758(18) .
N1 H2N 0.86(3) .
N2 C1 1.272(2) .
C1 C2 1.508(2) .
C2 C3 1.525(2) .
C2 H2A 0.98(2) .
C2 H2B 0.97(2) .
C3 C2 1.525(2) 6
C3 H3A 0.95(3) .
C3 H3B 0.97(3) .
O11 N12 1.4202(18) .
O11 H12O 0.88(3) .
N11 C11 1.3749(17) .
N11 C11 1.3750(17) 6_556
N11 H12N 0.87(3) .
N12 C11 1.280(2) .
C11 C12 1.498(2) .
C12 C13 1.526(2) .
C12 H12A 0.96(2) .
C12 H12B 0.94(2) .
C13 C12 1.526(2) 6_556
C13 H13A 0.94(3) .
C13 H13B 1.01(3) .

loop_
_geom_hbond_atom_site_label_D
_geom_hbond_atom_site_label_H
_geom_hbond_atom_site_label_A
_geom_hbond_distance_DH
_geom_hbond_distance_HA
_geom_hbond_distance_DA
_geom_hbond_angle_DHA
_geom_hbond_site_symmetry_A
O1 H2O N12 0.94(3) 1.80(3) 2.7350(17) 171(2) 6_556
O11 H12O N2 0.88(3) 1.86(3) 2.7243(17) 167(2) 5_666

loop_
_geom_torsion_atom_site_label_1
_geom_torsion_atom_site_label_2
_geom_torsion_atom_site_label_3
_geom_torsion_atom_site_label_4
_geom_torsion
_geom_torsion_site_symmetry_1
_geom_torsion_site_symmetry_4
O1 N2 C1 N1 -0.8(2) . .
O1 N2 C1 C2 179.65(13) . .
C1 N1 C1 N2 -172.62(13) 6 .
C1 N1 C1 C2 6.9(3) 6 .
N2 C1 C2 C3 147.40(16) . .
N1 C1 C2 C3 -32.2(2) . .
C1 C2 C3 C2 57.3(2) . 6
O11 N12 C11 N11 -1.7(2) . .
O11 N12 C11 C12 178.16(13) . .
C11 N11 C11 N12 -175.11(12) 6_556 .
C11 N11 C11 C12 5.0(3) 6_556 .
N12 C11 C12 C13 149.50(16) . .
N11 C11 C12 C13 -30.6(2) . .
C11 C12 C13 C12 55.6(2) . 6_556
